data_4507088
loop_
_publ_author_name
'Sun, Zhihua'
'Liu, Xitao'
'Wang, Xinqiang'
'Li, Lina'
'Shi, Xiaojun'
'Li, Shigeng'
'Ji, Chengmin'
'Luo, Junhua'
'Hong, Maochun'

_publ_section_title
;
 Engineering of Acentric Stilbazolium Salts with Large Second-Order
 Optical Nonlinearity and Enhanced Environmental Stability
;
_journal_issue 12
_journal_name_full 'Crystal Growth &amp; Design'
_journal_page_first 6181
_journal_paper_doi 10.1021/cg301359n
_journal_volume 12
_journal_year 2012
_chemical_formula_sum 'C17 H19 F3 N2 O3 S'
_chemical_formula_weight 388.40
_chemical_name_systematic
; 
 ? 
;
_space_group_IT_number 14
_symmetry_cell_setting monoclinic
_symmetry_space_group_name_Hall '-P 2ybc'
_symmetry_space_group_name_H-M 'P 1 21/c 1'
_atom_sites_solution_hydrogens geom
_atom_sites_solution_primary direct
_atom_sites_solution_secondary difmap
_audit_creation_method SHELXL-97
_cell_angle_alpha 90.00
_cell_angle_beta 93.708(13)
_cell_angle_gamma 90.00
_cell_formula_units_Z 4
_cell_length_a 17.500(12)
_cell_length_b 7.605(5)
_cell_length_c 13.547(9)
_cell_measurement_temperature 293(2)
_cell_volume 1799(2)
_computing_cell_refinement 'Bruker XSCANS'
_computing_data_collection 'Bruker XSCANS'
_computing_data_reduction 'Bruker SHELXTL'
_computing_molecular_graphics 'Bruker SHELXTL'
_computing_publication_material 'Bruker SHELXTL'
_computing_structure_refinement 'SHELXL-97 (Sheldrick, 1997)'
_computing_structure_solution 'SHELXS-97 (Sheldrick, 1990)'
_diffrn_ambient_temperature 293(2)
_diffrn_measured_fraction_theta_full 0.994
_diffrn_measured_fraction_theta_max 0.994
_diffrn_measurement_device_type 'Bruker P4'
_diffrn_measurement_method '\w scans'
_diffrn_radiation_monochromator graphite
_diffrn_radiation_source 'fine-focus sealed tube'
_diffrn_radiation_type MoK\a
_diffrn_radiation_wavelength 0.71073
_diffrn_reflns_av_R_equivalents 0.0297
_diffrn_reflns_av_sigmaI/netI 0.0282
_diffrn_reflns_limit_h_max 22
_diffrn_reflns_limit_h_min -22
_diffrn_reflns_limit_k_max 9
_diffrn_reflns_limit_k_min -8
_diffrn_reflns_limit_l_max 17
_diffrn_reflns_limit_l_min -17
_diffrn_reflns_number 13410
_diffrn_reflns_theta_full 27.41
_diffrn_reflns_theta_max 27.41
_diffrn_reflns_theta_min 2.33
_exptl_absorpt_coefficient_mu 0.229
_exptl_absorpt_correction_T_max 0.9428
_exptl_absorpt_correction_T_min 0.9099
_exptl_absorpt_correction_type none
_exptl_crystal_density_diffrn 1.434
_exptl_crystal_density_method 'not measured'
_exptl_crystal_F_000 808
_exptl_crystal_size_max 0.42
_exptl_crystal_size_mid 0.31
_exptl_crystal_size_min 0.26
_refine_diff_density_max 0.163
_refine_diff_density_min -0.239
_refine_diff_density_rms 0.036
_refine_ls_extinction_method none
_refine_ls_goodness_of_fit_ref 1.145
_refine_ls_hydrogen_treatment constr
_refine_ls_matrix_type full
_refine_ls_number_parameters 238
_refine_ls_number_reflns 4072
_refine_ls_number_restraints 0
_refine_ls_restrained_S_all 1.145
_refine_ls_R_factor_all 0.0728
_refine_ls_R_factor_gt 0.0578
_refine_ls_shift/su_max 0.000
_refine_ls_shift/su_mean 0.000
_refine_ls_structure_factor_coef Fsqd
_refine_ls_weighting_details 'calc w=1/[\s^2^(Fo^2^)+(0.0514P)^2^+0.3930P] where P=(Fo^2^+2Fc^2^)/3'
_refine_ls_weighting_scheme calc
_refine_ls_wR_factor_gt 0.1230
_refine_ls_wR_factor_ref 0.1321
_reflns_number_gt 3414
_reflns_number_total 4072
_reflns_threshold_expression >2sigma(I)
_cod_data_source_file cg301359n_si_002.cif
_cod_data_source_block IV
_cod_depositor_comments
;
The following automatic conversions were performed:

'_symmetry_cell_setting' value 'Monoclinic' changed to 'monoclinic'
according to /home/saulius/struct/CIF-dictionaries/cif_core.dic
dictionary named 'cif_core.dic' version 2.4.2 from
2011-04-26.

'_refine_ls_hydrogen_treatment' value 'CONSTR' changed
to 'constr' according to
/home/saulius/struct/CIF-dictionaries/cif_core.dic dictionary named
'cif_core.dic' version 2.4.2 from 2011-04-26.

Automatic conversion script
Id: cif_fix_values 1891 2012-01-12 08:04:46Z andrius 
;
_cod_original_sg_symbol_H-M P2(1)/c
_cod_database_code 4507088

loop_
_symmetry_equiv_pos_as_xyz
'x, y, z'
'-x, y+1/2, -z+1/2'
'-x, -y, -z'
'x, -y-1/2, z-1/2'

loop_
_atom_site_label
_atom_site_type_symbol
_atom_site_fract_x
_atom_site_fract_y
_atom_site_fract_z
_atom_site_U_iso_or_equiv
_atom_site_adp_type
_atom_site_occupancy
_atom_site_symmetry_multiplicity
_atom_site_calc_flag
_atom_site_refinement_flags
N1 N 0.61763(10) 0.6687(3) 0.71436(13) 0.0568(5) Uani 1 1 d .
N2 N 0.09435(10) 0.7062(2) 0.24959(13) 0.0521(4) Uani 1 1 d .
C1 C 0.62741(15) 0.5776(4) 0.80846(18) 0.0718(7) Uani 1 1 d .
H1A H 0.6177 0.4545 0.7986 0.108 Uiso 1 1 calc R
H1B H 0.5921 0.6243 0.8531 0.108 Uiso 1 1 calc R
H1C H 0.6789 0.5940 0.8359 0.108 Uiso 1 1 calc R
C2 C 0.68409(13) 0.7523(3) 0.67631(19) 0.0654(6) Uani 1 1 d .
H2A H 0.6951 0.6987 0.6147 0.098 Uiso 1 1 calc R
H2B H 0.7273 0.7384 0.7230 0.098 Uiso 1 1 calc R
H2C H 0.6739 0.8752 0.6661 0.098 Uiso 1 1 calc R
C3 C 0.54917(11) 0.6641(3) 0.65972(15) 0.0474(5) Uani 1 1 d .
C4 C 0.48568(12) 0.5700(3) 0.69086(15) 0.0519(5) Uani 1 1 d .
H4A H 0.4899 0.5089 0.7504 0.062 Uiso 1 1 calc R
C5 C 0.41763(12) 0.5672(3) 0.63434(15) 0.0514(5) Uani 1 1 d .
H5A H 0.3771 0.5027 0.6568 0.062 Uiso 1 1 calc R
C6 C 0.40667(11) 0.6571(3) 0.54462(15) 0.0472(5) Uani 1 1 d .
C7 C 0.47027(12) 0.7501(3) 0.51394(16) 0.0524(5) Uani 1 1 d .
H7A H 0.4657 0.8110 0.4543 0.063 Uiso 1 1 calc R
C8 C 0.53874(12) 0.7543(3) 0.56887(16) 0.0529(5) Uani 1 1 d .
H8A H 0.5793 0.8181 0.5458 0.063 Uiso 1 1 calc R
C9 C 0.33357(12) 0.6497(3) 0.48893(16) 0.0501(5) Uani 1 1 d .
H9A H 0.2949 0.5898 0.5188 0.060 Uiso 1 1 calc R
C10 C 0.31436(12) 0.7180(3) 0.39991(16) 0.0529(5) Uani 1 1 d .
H10B H 0.3525 0.7752 0.3675 0.063 Uiso 1 1 calc R
C11 C 0.23833(12) 0.7097(3) 0.34970(15) 0.0481(5) Uani 1 1 d .
C12 C 0.17477(12) 0.6343(3) 0.39086(16) 0.0527(5) Uani 1 1 d .
H12B H 0.1804 0.5830 0.4532 0.063 Uiso 1 1 calc R
C13 C 0.10468(12) 0.6352(3) 0.34070(16) 0.0559(5) Uani 1 1 d .
H13B H 0.0631 0.5858 0.3699 0.067 Uiso 1 1 calc R
C14 C 0.15404(14) 0.7774(3) 0.20776(17) 0.0597(6) Uani 1 1 d .
H14B H 0.1470 0.8252 0.1446 0.072 Uiso 1 1 calc R
C15 C 0.22485(14) 0.7817(3) 0.25526(17) 0.0609(6) Uani 1 1 d .
H15B H 0.2651 0.8335 0.2243 0.073 Uiso 1 1 calc R
C16 C 0.01906(13) 0.6959(4) 0.19449(19) 0.0720(7) Uani 1 1 d .
H16D H 0.0184 0.7731 0.1384 0.108 Uiso 1 1 calc R
H16E H -0.0202 0.7305 0.2369 0.108 Uiso 1 1 calc R
H16F H 0.0099 0.5774 0.1723 0.108 Uiso 1 1 calc R
S1 S 0.14035(3) 0.23084(7) 0.09559(4) 0.05081(18) Uani 1 1 d .
F1 F 0.15116(9) 0.3235(3) -0.08960(11) 0.0952(5) Uani 1 1 d .
F2 F 0.08824(9) 0.5035(2) -0.00609(12) 0.0924(5) Uani 1 1 d .
F3 F 0.21034(10) 0.4916(2) 0.01619(14) 0.1018(6) Uani 1 1 d .
O1 O 0.07393(10) 0.1311(3) 0.06283(15) 0.0855(6) Uani 1 1 d .
O2 O 0.13280(11) 0.3352(2) 0.18227(12) 0.0748(5) Uani 1 1 d .
O3 O 0.21099(9) 0.1353(2) 0.09327(12) 0.0653(4) Uani 1 1 d .
C17 C 0.14810(13) 0.3952(3) -0.00030(17) 0.0609(6) Uani 1 1 d .

loop_
_atom_site_aniso_label
_atom_site_aniso_U_11
_atom_site_aniso_U_22
_atom_site_aniso_U_33
_atom_site_aniso_U_23
_atom_site_aniso_U_13
_atom_site_aniso_U_12
N1 0.0510(10) 0.0680(12) 0.0512(10) 0.0020(9) 0.0009(8) -0.0013(9)
N2 0.0512(10) 0.0479(10) 0.0567(11) -0.0078(8) -0.0007(8) 0.0051(8)
C1 0.0707(16) 0.0809(18) 0.0624(15) 0.0088(13) -0.0061(12) 0.0053(14)
C2 0.0537(13) 0.0703(16) 0.0716(16) -0.0032(12) -0.0008(11) -0.0096(11)
C3 0.0510(11) 0.0441(11) 0.0476(11) -0.0049(9) 0.0061(9) 0.0022(9)
C4 0.0591(12) 0.0496(12) 0.0477(12) 0.0032(9) 0.0091(9) 0.0002(10)
C5 0.0514(12) 0.0491(12) 0.0549(12) 0.0020(9) 0.0130(9) -0.0044(9)
C6 0.0489(11) 0.0430(11) 0.0500(12) -0.0051(9) 0.0070(9) -0.0002(9)
C7 0.0566(12) 0.0526(13) 0.0480(11) 0.0048(9) 0.0049(9) -0.0047(10)
C8 0.0506(12) 0.0562(13) 0.0523(12) 0.0025(10) 0.0080(9) -0.0081(10)
C9 0.0524(12) 0.0444(12) 0.0543(12) -0.0044(9) 0.0094(9) -0.0042(9)
C10 0.0520(12) 0.0512(12) 0.0560(13) -0.0001(10) 0.0082(10) -0.0062(10)
C11 0.0530(12) 0.0412(11) 0.0502(11) -0.0045(9) 0.0046(9) -0.0029(9)
C12 0.0578(13) 0.0533(13) 0.0470(12) -0.0002(9) 0.0039(9) -0.0056(10)
C13 0.0546(13) 0.0595(14) 0.0544(13) -0.0075(10) 0.0106(10) -0.0071(10)
C14 0.0685(15) 0.0550(14) 0.0551(13) 0.0101(10) 0.0005(11) -0.0052(11)
C15 0.0606(14) 0.0632(15) 0.0590(14) 0.0090(11) 0.0058(11) -0.0116(11)
C16 0.0530(14) 0.0856(18) 0.0759(17) -0.0094(14) -0.0070(12) 0.0098(13)
S1 0.0513(3) 0.0497(3) 0.0520(3) -0.0030(2) 0.0077(2) -0.0015(2)
F1 0.0940(12) 0.1414(15) 0.0507(9) 0.0062(9) 0.0101(8) 0.0181(11)
F2 0.0907(11) 0.0925(11) 0.0931(11) 0.0213(9) -0.0002(9) 0.0345(9)
F3 0.0855(11) 0.1026(13) 0.1148(13) 0.0431(11) -0.0120(9) -0.0373(10)
O1 0.0615(10) 0.0847(13) 0.1104(15) -0.0068(11) 0.0070(10) -0.0265(9)
O2 0.1014(13) 0.0719(11) 0.0528(10) -0.0091(8) 0.0167(9) 0.0120(10)
O3 0.0619(10) 0.0647(10) 0.0691(10) -0.0021(8) 0.0024(8) 0.0161(8)
C17 0.0517(13) 0.0755(16) 0.0550(14) 0.0046(11) -0.0002(10) 0.0045(11)

loop_
_atom_type_symbol
_atom_type_description
_atom_type_scat_dispersion_real
_atom_type_scat_dispersion_imag
_atom_type_scat_source
C C 0.0033 0.0016 'International Tables Vol C Tables 4.2.6.8 and 6.1.1.4'
H H 0.0000 0.0000 'International Tables Vol C Tables 4.2.6.8 and 6.1.1.4'
F F 0.0171 0.0103 'International Tables Vol C Tables 4.2.6.8 and 6.1.1.4'
N N 0.0061 0.0033 'International Tables Vol C Tables 4.2.6.8 and 6.1.1.4'
O O 0.0106 0.0060 'International Tables Vol C Tables 4.2.6.8 and 6.1.1.4'
S S 0.1246 0.1234 'International Tables Vol C Tables 4.2.6.8 and 6.1.1.4'

loop_
_geom_angle_atom_site_label_1
_geom_angle_atom_site_label_2
_geom_angle_atom_site_label_3
_geom_angle
C3 N1 C2 120.92(19)
C3 N1 C1 120.86(19)
C2 N1 C1 118.04(19)
C14 N2 C13 119.25(19)
C14 N2 C16 120.3(2)
C13 N2 C16 120.3(2)
N1 C1 H1A 109.5
N1 C1 H1B 109.5
H1A C1 H1B 109.5
N1 C1 H1C 109.5
H1A C1 H1C 109.5
H1B C1 H1C 109.5
N1 C2 H2A 109.5
N1 C2 H2B 109.5
H2A C2 H2B 109.5
N1 C2 H2C 109.5
H2A C2 H2C 109.5
H2B C2 H2C 109.5
N1 C3 C4 122.1(2)
N1 C3 C8 121.29(19)
C4 C3 C8 116.63(19)
C5 C4 C3 120.9(2)
C5 C4 H4A 119.6
C3 C4 H4A 119.6
C4 C5 C6 122.88(19)
C4 C5 H5A 118.6
C6 C5 H5A 118.6
C5 C6 C7 115.93(19)
C5 C6 C9 120.19(19)
C7 C6 C9 123.9(2)
C8 C7 C6 122.2(2)
C8 C7 H7A 118.9
C6 C7 H7A 118.9
C7 C8 C3 121.48(19)
C7 C8 H8A 119.3
C3 C8 H8A 119.3
C10 C9 C6 128.3(2)
C10 C9 H9A 115.9
C6 C9 H9A 115.9
C9 C10 C11 125.0(2)
C9 C10 H10B 117.5
C11 C10 H10B 117.5
C15 C11 C12 115.7(2)
C15 C11 C10 120.38(19)
C12 C11 C10 123.9(2)
C13 C12 C11 120.8(2)
C13 C12 H12B 119.6
C11 C12 H12B 119.6
N2 C13 C12 121.4(2)
N2 C13 H13B 119.3
C12 C13 H13B 119.3
N2 C14 C15 121.6(2)
N2 C14 H14B 119.2
C15 C14 H14B 119.2
C14 C15 C11 121.2(2)
C14 C15 H15B 119.4
C11 C15 H15B 119.4
N2 C16 H16D 109.5
N2 C16 H16E 109.5
H16D C16 H16E 109.5
N2 C16 H16F 109.5
H16D C16 H16F 109.5
H16E C16 H16F 109.5
O2 S1 O1 115.56(12)
O2 S1 O3 115.10(11)
O1 S1 O3 114.03(12)
O2 S1 C17 102.74(12)
O1 S1 C17 103.86(12)
O3 S1 C17 103.22(11)
F3 C17 F2 107.7(2)
F3 C17 F1 107.5(2)
F2 C17 F1 106.12(19)
F3 C17 S1 111.14(16)
F2 C17 S1 111.94(16)
F1 C17 S1 112.20(19)

loop_
_geom_bond_atom_site_label_1
_geom_bond_atom_site_label_2
_geom_bond_distance
N1 C3 1.367(3)
N1 C2 1.449(3)
N1 C1 1.451(3)
N2 C14 1.335(3)
N2 C13 1.349(3)
N2 C16 1.474(3)
C1 H1A 0.9600
C1 H1B 0.9600
C1 H1C 0.9600
C2 H2A 0.9600
C2 H2B 0.9600
C2 H2C 0.9600
C3 C4 1.409(3)
C3 C8 1.411(3)
C4 C5 1.374(3)
C4 H4A 0.9300
C5 C6 1.397(3)
C5 H5A 0.9300
C6 C7 1.404(3)
C6 C9 1.444(3)
C7 C8 1.369(3)
C7 H7A 0.9300
C8 H8A 0.9300
C9 C10 1.336(3)
C9 H9A 0.9300
C10 C11 1.456(3)
C10 H10B 0.9300
C11 C15 1.398(3)
C11 C12 1.399(3)
C12 C13 1.363(3)
C12 H12B 0.9300
C13 H13B 0.9300
C14 C15 1.359(3)
C14 H14B 0.9300
C15 H15B 0.9300
C16 H16D 0.9600
C16 H16E 0.9600
C16 H16F 0.9600
S1 O2 1.4306(18)
S1 O1 1.4343(18)
S1 O3 1.4359(17)
S1 C17 1.814(3)
F1 C17 1.331(3)
F2 C17 1.331(3)
F3 C17 1.320(3)

loop_
_geom_torsion_atom_site_label_1
_geom_torsion_atom_site_label_2
_geom_torsion_atom_site_label_3
_geom_torsion_atom_site_label_4
_geom_torsion
C2 N1 C3 C4 174.0(2)
C1 N1 C3 C4 -0.9(3)
C2 N1 C3 C8 -6.0(3)
C1 N1 C3 C8 179.0(2)
N1 C3 C4 C5 -179.8(2)
C8 C3 C4 C5 0.3(3)
C3 C4 C5 C6 -0.7(3)
C4 C5 C6 C7 0.9(3)
C4 C5 C6 C9 -179.7(2)
C5 C6 C7 C8 -0.6(3)
C9 C6 C7 C8 179.9(2)
C6 C7 C8 C3 0.3(3)
N1 C3 C8 C7 -180.0(2)
C4 C3 C8 C7 -0.1(3)
C5 C6 C9 C10 -175.6(2)
C7 C6 C9 C10 3.8(3)
C6 C9 C10 C11 -177.9(2)
C9 C10 C11 C15 -178.3(2)
C9 C10 C11 C12 2.7(3)
C15 C11 C12 C13 -0.8(3)
C10 C11 C12 C13 178.3(2)
C14 N2 C13 C12 -0.1(3)
C16 N2 C13 C12 176.3(2)
C11 C12 C13 N2 0.9(3)
C13 N2 C14 C15 -0.7(3)
C16 N2 C14 C15 -177.1(2)
N2 C14 C15 C11 0.7(4)
C12 C11 C15 C14 0.0(3)
C10 C11 C15 C14 -179.1(2)
O2 S1 C17 F3 63.4(2)
O1 S1 C17 F3 -175.87(18)
O3 S1 C17 F3 -56.6(2)
O2 S1 C17 F2 -57.1(2)
O1 S1 C17 F2 63.7(2)
O3 S1 C17 F2 -177.07(17)
O2 S1 C17 F1 -176.28(16)
O1 S1 C17 F1 -55.52(19)
O3 S1 C17 F1 63.74(18)

loop_
_cod_related_entry_id
_cod_related_entry_database
_cod_related_entry_code
1 ChemSpider 30652496
